data_7159213
loop_
_publ_author_name
'Yang, Sui-Qun'
'Song, Qi'
'Li, Xiao-Ming'
'Li, Xin'
'Li, Hong-Lei'
'Meng, Ling-Hong'
'Wang, Bin-Gui'

_publ_section_title
;
 Antimicrobial polyketides and sesquiterpene lactones from the deep-sea
 cold-seep-derived fungus <i>Talaromyces minioluteus</i> CS-113 triggered
 by the histone deacetylase inhibitor SAHA.
;
_journal_issue 12
_journal_name_full 'Organic &amp; biomolecular chemistry'
_journal_page_first 2575
_journal_page_last 2585
_journal_paper_doi 10.1039/d3ob00058c
_journal_volume 21
_journal_year 2023
_chemical_absolute_configuration ab
_chemical_formula_moiety 'C22 H33 N O7, H2 O'
_chemical_formula_sum 'C22 H35 N O8'
_chemical_formula_weight 441.51
_chemical_melting_point 165.0(10)
_chemical_name_common 'miniluteumide E'
_chemical_name_systematic 1
_space_group_crystal_system orthorhombic
_space_group_IT_number 19
_space_group_name_Hall 'P 2ac 2ab'
_space_group_name_H-M_alt 'P 21 21 21'
_atom_sites_solution_hydrogens mixed
_atom_sites_solution_primary iterative
_audit_creation_date 2022-03-14
_audit_creation_method SHELXL-97;
_audit_update_record
;
2022-03-15 deposited with the CCDC.	2023-03-01 downloaded from the CCDC.
;
_cell_angle_alpha 90
_cell_angle_beta 90
_cell_angle_gamma 90
_cell_formula_units_Z 4
_cell_length_a 10.1470(3)
_cell_length_b 12.3817(3)
_cell_length_c 18.7861(5)
_cell_measurement_reflns_used 6475
_cell_measurement_temperature 293(2)
_cell_measurement_theta_max 62.4410
_cell_measurement_theta_min 4.2660
_cell_volume 2360.23(11)
_computing_cell_refinement 'CrysAlisPro 1.171.41.89a (Rigaku OD, 2020)'
_computing_data_collection 'CrysAlisPro 1.171.41.89a (Rigaku OD, 2020)'
_computing_data_reduction 'CrysAlisPro 1.171.41.89a (Rigaku OD, 2020)'
_computing_molecular_graphics 'Olex2 (Dolomanov et al., 2009)'
_computing_publication_material 'Olex2 (Dolomanov et al., 2009)'
_computing_structure_refinement 'ShelXL (Sheldrick, 2015)'
_computing_structure_solution 'olex2.solve (Bourhis et al., 2015)'
_diffrn_ambient_temperature 293
_diffrn_detector 'Hybrid Pixel Array Detector'
_diffrn_detector_area_resol_mean 10.0000
_diffrn_measured_fraction_theta_full 0.991
_diffrn_measured_fraction_theta_max 0.988
_diffrn_measurement_details
;
List of Runs (angles in degrees, time in seconds):

  # Type    Start    End  Width  t~exp~   \w     \q     \k     \f   Frames
#--------------------------------------------------------------------------
  1  \w     19.00 107.00   0.50    0.50    --   42.30  82.00-150.00  176
  2  \w    -12.00  17.00   0.50    0.50    --   42.30 -82.00  30.00   58
  3  \w    -46.00   6.00   0.50    0.50    --   42.30 -77.00-150.00  104
  4  \w    -43.00   7.00   0.50    0.50    --   42.30 -82.00 -60.00  100
  5  \w     18.00  66.00   0.50    0.50    --   42.30  65.00 -60.00   96
  6  \w     44.00  70.00   0.50    0.50    --   42.30 -82.00 -30.00   52
  7  \w     26.00  52.00   0.50    0.50    --   42.30 -77.00  90.00   52
  8  \w    -40.00   1.00   0.50    0.50    --   42.30 -77.00  90.00   82
  9  \w    -45.00  16.00   0.50    0.50    --   42.30 -82.00 120.00  122
 10  \w     22.00  66.00   0.50    0.50    --   42.30 -82.00 -60.00   88
 11  \w     76.00 106.00   0.50    0.50    --   42.30  65.00 -60.00   60
 12  \w    -13.00  36.00   0.50    0.50    --   42.30 -82.00 -30.00   98
 13  \w      6.00  70.00   0.50    0.50    --   42.30 -54.00  30.00  128
 14  \w    -45.00 -11.00   0.50    0.50    --   42.30 -54.00  30.00   68
 15  \w     98.00 125.00   0.50    0.50    --   42.30  82.00 -30.00   54
 16  \w     15.00  82.00   0.50    0.50    --   42.30  82.00 -30.00  134
 17  \w     39.00  70.00   0.50    0.50    --   42.30 -82.00 120.00   62
 18  \w     37.00  68.00   0.50    0.50    --   42.30 -77.00-150.00   62
 19  \w     82.00 108.00   0.50    0.50    --   42.30  43.00-150.00   52
 20  \w     14.00  47.00   0.50    0.50    --   42.30  43.00-150.00   66
 21  \w     32.00  70.00   0.50    0.50    --   42.30 -82.00  30.00   76
 22  \w      5.00 109.00   0.50    0.50    --   93.70 -82.00   0.00  208
 23  \w     17.00  91.00   0.50    0.50    --   93.70 -82.00  60.00  148
 24  \w    144.00 183.00   0.50    0.50    --   93.70 -17.00-180.00   78
 25  \w      5.00  94.00   0.50    0.50    --   93.70 -82.00-180.00  178
 26  \w     79.00 114.00   0.50    0.50    --   93.70 -42.00 -90.00   70
 27  \w     90.00 128.00   0.50    0.50    --   93.70 -17.00-180.00   76
 28  \w     27.00  59.00   0.50    0.50    --   93.70 -82.00 120.00   64
 29  \w     22.00  77.00   0.50    0.50    --   93.70 -82.00 -90.00  110
 30  \w     69.00  96.00   0.50    0.50    --   93.70 -82.00 150.00   54
 31  \w     32.00  73.00   0.50    0.50    --   93.70 -42.00 -90.00   82
 32  \w      5.00 183.00   0.50    0.50    --   93.70 -17.00 -60.00  356
 33  \w     34.00 103.00   0.50    0.50    --   93.70 -82.00  90.00  138
 34  \w      5.00  58.50   0.50    0.50    --   93.70 -82.00-150.00  107
;
_diffrn_measurement_device 'four-circle diffractometer'
_diffrn_measurement_device_type 'XtaLAB Pro II AFC12 (RINC): Kappa single'
_diffrn_measurement_method '\w scans'
_diffrn_orient_matrix_type 'CrysAlisPro convention (1999,Acta A55,543-557)'
_diffrn_orient_matrix_UB_11 0.0210326000
_diffrn_orient_matrix_UB_12 0.0750690000
_diffrn_orient_matrix_UB_13 -0.0643962000
_diffrn_orient_matrix_UB_21 0.1492176000
_diffrn_orient_matrix_UB_22 -0.0223699000
_diffrn_orient_matrix_UB_23 0.0028568000
_diffrn_orient_matrix_UB_31 -0.0182724000
_diffrn_orient_matrix_UB_32 -0.0966623000
_diffrn_orient_matrix_UB_33 -0.0507272000
_diffrn_radiation_monochromator mirror
_diffrn_radiation_probe x-ray
_diffrn_radiation_type CuK\a
_diffrn_radiation_wavelength 1.54184
_diffrn_reflns_av_R_equivalents 0.0449
_diffrn_reflns_av_unetI/netI 0.0371
_diffrn_reflns_Laue_measured_fraction_full 0.991
_diffrn_reflns_Laue_measured_fraction_max 0.988
_diffrn_reflns_limit_h_max 12
_diffrn_reflns_limit_h_min -12
_diffrn_reflns_limit_k_max 10
_diffrn_reflns_limit_k_min -14
_diffrn_reflns_limit_l_max 18
_diffrn_reflns_limit_l_min -22
_diffrn_reflns_number 16035
_diffrn_reflns_point_group_measured_fraction_full 0.966
_diffrn_reflns_point_group_measured_fraction_max 0.962
_diffrn_reflns_theta_full 67.684
_diffrn_reflns_theta_max 68.189
_diffrn_reflns_theta_min 4.276
_diffrn_source 'micro-focus sealed X-ray tube'
_diffrn_source_type 'Rigaku (Cu) X-ray Source'
_exptl_absorpt_coefficient_mu 0.781
_exptl_absorpt_correction_T_max 1.00000
_exptl_absorpt_correction_T_min 0.78702
_exptl_absorpt_correction_type multi-scan
_exptl_absorpt_process_details
;
CrysAlisPro 1.171.41.89a (Rigaku Oxford Diffraction, 2020)
Empirical absorption correction using spherical harmonics,
implemented in SCALE3 ABSPACK scaling algorithm.
;
_exptl_crystal_colour 'clear light colourless'
_exptl_crystal_colour_lustre clear
_exptl_crystal_colour_modifier light
_exptl_crystal_colour_primary colourless
_exptl_crystal_density_diffrn 1.242
_exptl_crystal_description block
_exptl_crystal_F_000 952
_exptl_crystal_size_max 0.07
_exptl_crystal_size_mid 0.06
_exptl_crystal_size_min 0.05
_refine_diff_density_max 0.160
_refine_diff_density_min -0.129
_refine_diff_density_rms 0.039
_refine_ls_abs_structure_details
;
 Flack x determined using 1215 quotients [(I+)-(I-)]/[(I+)+(I-)]
 (Parsons, Flack and Wagner, Acta Cryst. B69 (2013) 249-259).
;
_refine_ls_abs_structure_Flack 0.02(12)
_refine_ls_extinction_coef 0.0019(3)
_refine_ls_extinction_expression Fc^*^=kFc[1+0.001xFc^2^\l^3^/sin(2\q)]^-1/4^
_refine_ls_extinction_method 'SHELXL-2018/3 (Sheldrick 2018)'
_refine_ls_goodness_of_fit_ref 1.069
_refine_ls_hydrogen_treatment mixed
_refine_ls_matrix_type full
_refine_ls_number_parameters 295
_refine_ls_number_reflns 4156
_refine_ls_number_restraints 3
_refine_ls_restrained_S_all 1.069
_refine_ls_R_factor_all 0.0497
_refine_ls_R_factor_gt 0.0417
_refine_ls_shift/su_max 0.001
_refine_ls_shift/su_mean 0.000
_refine_ls_structure_factor_coef Fsqd
_refine_ls_weighting_details 'w=1/[\s^2^(Fo^2^)+(0.0581P)^2^+0.0018P] where P=(Fo^2^+2Fc^2^)/3'
_refine_ls_weighting_scheme calc
_refine_ls_wR_factor_gt 0.1004
_refine_ls_wR_factor_ref 0.1086
_reflns_Friedel_coverage 0.709
_reflns_Friedel_fraction_full 0.933
_reflns_Friedel_fraction_max 0.927
_reflns_number_gt 3509
_reflns_number_total 4156
_reflns_threshold_expression 'I > 2\s(I)'
_cod_data_source_file d3ob00058c2.cif
_cod_data_source_block 87-1_auto
_cod_depositor_comments
;
The following automatic conversions were performed:

data item '_chemical_melting_point' value '164-166' was changed to
'165.0(10)' -- the average value was taken and precision was
estimated.

Automatic conversion script
Id: cif_fix_values 7556 2019-12-06 15:28:31Z antanas 

 Adding full bibliography for 7159211--7159213.cif.
;
_cod_original_cell_volume 2360.25(11)
_cod_database_code 7159213
_shelx_shelxl_version_number 2018/3
_shelx_space_group_comment
;
The symmetry employed for this shelxl refinement is uniquely defined
by the following loop, which should always be used as a source of
symmetry information in preference to the above space-group names.
They are only intended as comments.
;
_shelx_estimated_absorpt_t_max 0.962
_shelx_estimated_absorpt_t_min 0.947
_diffrn_oxdiff_digest_frames
;
01a80d32756013f1b479335c590564079200030c6da
;
_reflns_odcompleteness_completeness 99.13
_reflns_odcompleteness_iscentric 1
_reflns_odcompleteness_theta 66.97
_olex2_refinement_description
;
1. Fixed Uiso
 At 1.2 times of:
  All C(H) groups, All C(H,H) groups, All N(H) groups
 At 1.5 times of:
  All C(H,H,H) groups, All O(H) groups, All O(H,H) groups
2. Restrained distances
 O31-H31A = O31-H31B
 0.85 with sigma of 0.02
 H31A-H31B
 1.34 with sigma of 0.04
3.a Ternary CH refined with riding coordinates:
 C16(H16), C5(H5), C9(H9), C12(H12), C3(H3), C21(H21)
3.b Secondary CH2 refined with riding coordinates:
 C4(H4A,H4B), C7(H7A,H7B), C8(H8A,H8B)
3.c Aromatic/amide H refined with riding coordinates:
 N17(H17)
3.d Idealised Me refined as rotating group:
 C30(H30A,H30B,H30C), C29(H29A,H29B,H29C), C28(H28A,H28B,H28C), C23(H23A,H23B,
 H23C), C22(H22A,H22B,H22C), C20(H20A,H20B,H20C)
3.e Idealised tetrahedral OH refined as rotating group:
 O27(H27), O25(H25)
;
_olex2_submission_special_instructions 'No special instructions were received'
_oxdiff_exptl_absorpt_empirical_details
;
Empirical correction (ABSPACK) includes:
- Absorption correction using spherical harmonics
- Frame scaling
;
_oxdiff_exptl_absorpt_empirical_full_max 1.594
_oxdiff_exptl_absorpt_empirical_full_min 0.778

loop_
_space_group_symop_operation_xyz
'x, y, z'
'-x+1/2, -y, z+1/2'
'-x, y+1/2, -z+1/2'
'x+1/2, -y+1/2, -z'

loop_
_atom_site_label
_atom_site_type_symbol
_atom_site_fract_x
_atom_site_fract_y
_atom_site_fract_z
_atom_site_U_iso_or_equiv
_atom_site_adp_type
_atom_site_occupancy
_atom_site_site_symmetry_order
_atom_site_calc_flag
_atom_site_refinement_flags_posn
_atom_site_refinement_flags_adp
_atom_site_refinement_flags_occupancy
_atom_site_disorder_assembly
_atom_site_disorder_group
O14 O 0.59291(18) 0.40603(14) 0.37616(9) 0.0437(5) Uani 1 1 d . . . . .
O24 O 0.7712(2) 0.31870(18) 0.41733(12) 0.0622(6) Uani 1 1 d . . . . .
O27 O 0.4772(2) 0.12525(15) 0.27849(12) 0.0590(6) Uani 1 1 d . . . . .
H27 H 0.544181 0.088246 0.278495 0.089 Uiso 1 1 calc GR . . . .
O13 O 0.5041(2) 0.24628(18) 0.18495(11) 0.0619(6) Uani 1 1 d . . . . .
O25 O 0.2855(2) 0.53916(16) 0.21515(13) 0.0615(6) Uani 1 1 d . . . . .
H25 H 0.222755 0.578769 0.206525 0.092 Uiso 1 1 calc GR . . . .
N17 N 0.7619(2) 0.4786(2) 0.26861(12) 0.0521(6) Uani 1 1 d . . . . .
H17 H 0.701408 0.522699 0.254987 0.062 Uiso 1 1 calc R . . . .
O26 O 0.3866(3) 0.3447(2) 0.10832(11) 0.0809(8) Uani 1 1 d . . . . .
O31 O 0.0770(3) 0.6659(2) 0.17593(15) 0.0797(8) Uani 1 1 d D . . . .
H31A H 0.082(5) 0.718(3) 0.2089(18) 0.120 Uiso 1 1 d DR . . . .
H31B H 0.116(5) 0.699(3) 0.1417(19) 0.120 Uiso 1 1 d DR . . . .
O19 O 0.9022(3) 0.3473(2) 0.23728(13) 0.0838(8) Uani 1 1 d . . . . .
C15 C 0.7219(3) 0.3911(2) 0.38310(14) 0.0428(6) Uani 1 1 d . . . . .
C11 C 0.4090(3) 0.3100(2) 0.28972(14) 0.0418(6) Uani 1 1 d . . . . .
C2 C 0.3487(3) 0.3582(2) 0.23538(15) 0.0458(7) Uani 1 1 d . . . . .
C10 C 0.3770(3) 0.3293(2) 0.36729(14) 0.0415(6) Uani 1 1 d . . . . .
C16 C 0.7993(3) 0.4770(2) 0.34311(14) 0.0455(7) Uani 1 1 d . . . . .
H16 H 0.892926 0.458025 0.345820 0.055 Uiso 1 1 calc R . . . .
C5 C 0.3099(3) 0.4424(2) 0.37025(15) 0.0442(6) Uani 1 1 d . . . . .
H5 H 0.374963 0.491871 0.349626 0.053 Uiso 1 1 calc R . . . .
C9 C 0.5032(3) 0.3301(2) 0.41190(14) 0.0450(7) Uani 1 1 d . . . . .
H9 H 0.542306 0.257683 0.412674 0.054 Uiso 1 1 calc R . . . .
C12 C 0.5093(3) 0.2312(2) 0.26161(14) 0.0472(7) Uani 1 1 d . . . . .
H12 H 0.597222 0.249054 0.279695 0.057 Uiso 1 1 calc R . . . .
C3 C 0.2381(3) 0.4371(2) 0.24142(15) 0.0482(7) Uani 1 1 d . . . . .
H3 H 0.164076 0.412747 0.212022 0.058 Uiso 1 1 calc R . . . .
C1 C 0.4085(3) 0.3199(3) 0.16860(16) 0.0571(8) Uani 1 1 d . . . . .
C4 C 0.1938(3) 0.4459(3) 0.31881(16) 0.0526(7) Uani 1 1 d . . . . .
H4A H 0.146067 0.513034 0.325349 0.063 Uiso 1 1 calc R . . . .
H4B H 0.134095 0.386890 0.329581 0.063 Uiso 1 1 calc R . . . .
C6 C 0.2833(3) 0.4881(2) 0.44646(15) 0.0538(8) Uani 1 1 d . . . . .
C7 C 0.4124(3) 0.4798(3) 0.48895(16) 0.0598(8) Uani 1 1 d . . . . .
H7A H 0.473719 0.532891 0.470492 0.072 Uiso 1 1 calc R . . . .
H7B H 0.394107 0.498558 0.538098 0.072 Uiso 1 1 calc R . . . .
C21 C 0.7816(3) 0.5889(2) 0.37724(16) 0.0521(7) Uani 1 1 d . . . . .
H21 H 0.690583 0.612292 0.369038 0.063 Uiso 1 1 calc R . . . .
C30 C 0.2909(3) 0.2332(2) 0.39279(16) 0.0551(8) Uani 1 1 d . . . . .
H30A H 0.208674 0.233461 0.367485 0.083 Uiso 1 1 calc GR . . . .
H30B H 0.274318 0.240000 0.442904 0.083 Uiso 1 1 calc GR . . . .
H30C H 0.336343 0.166569 0.383752 0.083 Uiso 1 1 calc GR . . . .
C8 C 0.4794(3) 0.3692(3) 0.48760(15) 0.0566(8) Uani 1 1 d . . . . .
H8A H 0.563023 0.373649 0.512486 0.068 Uiso 1 1 calc R . . . .
H8B H 0.424576 0.317246 0.512446 0.068 Uiso 1 1 calc R . . . .
C18 C 0.8185(3) 0.4137(3) 0.22013(16) 0.0577(8) Uani 1 1 d . . . . .
C29 C 0.2506(4) 0.6092(3) 0.43974(19) 0.0705(10) Uani 1 1 d . . . . .
H29A H 0.317008 0.644257 0.411625 0.106 Uiso 1 1 calc GR . . . .
H29B H 0.247977 0.641253 0.486254 0.106 Uiso 1 1 calc GR . . . .
H29C H 0.166321 0.617603 0.417150 0.106 Uiso 1 1 calc GR . . . .
C28 C 0.1702(3) 0.4326(3) 0.4863(2) 0.0702(10) Uani 1 1 d . . . . .
H28A H 0.095969 0.424815 0.454994 0.105 Uiso 1 1 calc GR . . . .
H28B H 0.145309 0.475633 0.526630 0.105 Uiso 1 1 calc GR . . . .
H28C H 0.198309 0.362629 0.502198 0.105 Uiso 1 1 calc GR . . . .
C23 C 0.8735(4) 0.6708(3) 0.3419(2) 0.0713(10) Uani 1 1 d . . . . .
H23A H 0.963345 0.649082 0.348976 0.107 Uiso 1 1 calc GR . . . .
H23B H 0.859787 0.740730 0.362625 0.107 Uiso 1 1 calc GR . . . .
H23C H 0.854967 0.673896 0.291798 0.107 Uiso 1 1 calc GR . . . .
C22 C 0.8049(4) 0.5853(3) 0.45728(18) 0.0765(10) Uani 1 1 d . . . . .
H22A H 0.742004 0.537567 0.478931 0.115 Uiso 1 1 calc GR . . . .
H22B H 0.794991 0.656455 0.476793 0.115 Uiso 1 1 calc GR . . . .
H22C H 0.892449 0.559443 0.466580 0.115 Uiso 1 1 calc GR . . . .
C20 C 0.7749(4) 0.4275(3) 0.14437(17) 0.0833(12) Uani 1 1 d . . . . .
H20A H 0.688710 0.459379 0.143417 0.125 Uiso 1 1 calc GR . . . .
H20B H 0.772369 0.358339 0.121350 0.125 Uiso 1 1 calc GR . . . .
H20C H 0.835891 0.473732 0.119874 0.125 Uiso 1 1 calc GR . . . .

loop_
_atom_site_aniso_label
_atom_site_aniso_U_11
_atom_site_aniso_U_22
_atom_site_aniso_U_33
_atom_site_aniso_U_23
_atom_site_aniso_U_13
_atom_site_aniso_U_12
O14 0.0380(11) 0.0446(10) 0.0483(10) 0.0094(8) -0.0012(8) -0.0005(8)
O24 0.0538(13) 0.0654(13) 0.0674(13) 0.0237(11) -0.0038(11) 0.0117(11)
O27 0.0594(13) 0.0425(10) 0.0751(14) -0.0027(11) -0.0004(12) 0.0035(10)
O13 0.0706(15) 0.0669(13) 0.0482(11) -0.0045(11) 0.0065(10) 0.0108(13)
O25 0.0570(13) 0.0478(11) 0.0797(15) 0.0159(11) -0.0076(11) -0.0020(10)
N17 0.0514(14) 0.0619(14) 0.0429(12) 0.0079(12) 0.0024(11) 0.0085(12)
O26 0.101(2) 0.0965(18) 0.0450(13) 0.0082(12) -0.0054(13) 0.0064(16)
O31 0.087(2) 0.0724(17) 0.0801(17) 0.0077(14) -0.0021(15) 0.0059(14)
O19 0.099(2) 0.0813(17) 0.0708(15) -0.0067(14) 0.0030(14) 0.0320(16)
C15 0.0438(17) 0.0446(15) 0.0399(14) 0.0002(12) -0.0034(12) 0.0037(12)
C11 0.0388(15) 0.0386(14) 0.0481(15) 0.0016(12) 0.0019(12) -0.0030(12)
C2 0.0469(17) 0.0439(14) 0.0465(15) 0.0012(13) -0.0017(13) -0.0035(12)
C10 0.0390(16) 0.0410(13) 0.0445(14) 0.0023(12) 0.0036(12) -0.0035(12)
C16 0.0396(16) 0.0509(15) 0.0459(14) 0.0067(13) -0.0014(12) 0.0027(13)
C5 0.0402(16) 0.0447(14) 0.0477(15) 0.0004(13) 0.0025(12) -0.0003(12)
C9 0.0450(17) 0.0429(14) 0.0470(15) 0.0078(12) 0.0033(13) -0.0035(13)
C12 0.0480(17) 0.0460(14) 0.0476(16) -0.0019(13) -0.0015(13) -0.0003(13)
C3 0.0424(16) 0.0437(14) 0.0585(17) 0.0058(13) -0.0089(13) -0.0037(12)
C1 0.063(2) 0.0599(19) 0.0486(18) 0.0005(15) -0.0027(15) -0.0028(16)
C4 0.0411(17) 0.0525(16) 0.0642(18) -0.0013(15) 0.0008(14) 0.0043(14)
C6 0.055(2) 0.0525(16) 0.0534(17) -0.0038(14) 0.0104(14) 0.0032(15)
C7 0.066(2) 0.066(2) 0.0467(16) -0.0072(15) 0.0069(15) -0.0036(17)
C21 0.0468(17) 0.0499(16) 0.0596(17) 0.0029(14) -0.0021(14) 0.0015(14)
C30 0.0567(19) 0.0472(15) 0.0615(18) 0.0035(14) 0.0074(15) -0.0087(14)
C8 0.061(2) 0.0655(19) 0.0437(16) 0.0070(15) -0.0001(14) -0.0032(16)
C18 0.067(2) 0.0548(17) 0.0517(17) 0.0031(15) 0.0090(15) 0.0023(17)
C29 0.081(3) 0.0573(19) 0.073(2) -0.0088(17) 0.0128(19) 0.0088(18)
C28 0.064(2) 0.078(2) 0.068(2) -0.0029(19) 0.0249(17) 0.0012(18)
C23 0.063(2) 0.0569(19) 0.094(3) 0.0120(19) -0.001(2) -0.0068(18)
C22 0.093(3) 0.072(2) 0.064(2) -0.0124(18) -0.003(2) -0.003(2)
C20 0.120(3) 0.083(2) 0.0467(18) 0.0017(18) 0.006(2) 0.005(3)

loop_
_atom_type_symbol
_atom_type_description
_atom_type_scat_dispersion_real
_atom_type_scat_dispersion_imag
_atom_type_scat_source
C C 0.0181 0.0091 'International Tables Vol C Tables 4.2.6.8 and 6.1.1.4'
H H 0.0000 0.0000 'International Tables Vol C Tables 4.2.6.8 and 6.1.1.4'
N N 0.0311 0.0180 'International Tables Vol C Tables 4.2.6.8 and 6.1.1.4'
O O 0.0492 0.0322 'International Tables Vol C Tables 4.2.6.8 and 6.1.1.4'

loop_
_geom_angle_atom_site_label_1
_geom_angle_atom_site_label_2
_geom_angle_atom_site_label_3
_geom_angle
_geom_angle_site_symmetry_1
_geom_angle_site_symmetry_3
_geom_angle_publ_flag
C15 O14 C9 118.4(2) . . ?
C12 O27 H27 109.5 . . ?
C1 O13 C12 109.5(2) . . ?
C3 O25 H25 109.5 . . ?
C16 N17 H17 118.9 . . ?
C18 N17 H17 118.9 . . ?
C18 N17 C16 122.2(3) . . ?
H31A O31 H31B 99(4) . . ?
O14 C15 C16 111.3(2) . . ?
O24 C15 O14 124.2(3) . . ?
O24 C15 C16 124.5(3) . . ?
C2 C11 C10 124.7(3) . . ?
C2 C11 C12 109.4(2) . . ?
C12 C11 C10 125.8(2) . . ?
C11 C2 C3 125.5(3) . . ?
C11 C2 C1 108.7(3) . . ?
C1 C2 C3 125.8(3) . . ?
C11 C10 C5 105.7(2) . . ?
C11 C10 C9 110.4(2) . . ?
C11 C10 C30 107.3(2) . . ?
C9 C10 C5 109.9(2) . . ?
C9 C10 C30 107.9(2) . . ?
C30 C10 C5 115.6(2) . . ?
N17 C16 C15 110.6(2) . . ?
N17 C16 H16 107.9 . . ?
N17 C16 C21 111.0(2) . . ?
C15 C16 H16 107.9 . . ?
C15 C16 C21 111.3(2) . . ?
C21 C16 H16 107.9 . . ?
C10 C5 H5 104.6 . . ?
C10 C5 C6 115.7(2) . . ?
C4 C5 C10 109.9(2) . . ?
C4 C5 H5 104.6 . . ?
C4 C5 C6 115.9(2) . . ?
C6 C5 H5 104.6 . . ?
O14 C9 C10 105.7(2) . . ?
O14 C9 H9 110.0 . . ?
O14 C9 C8 108.7(2) . . ?
C10 C9 H9 110.0 . . ?
C8 C9 C10 112.4(2) . . ?
C8 C9 H9 110.0 . . ?
O27 C12 O13 109.8(2) . . ?
O27 C12 C11 112.0(2) . . ?
O27 C12 H12 110.3 . . ?
O13 C12 C11 103.9(2) . . ?
O13 C12 H12 110.3 . . ?
C11 C12 H12 110.3 . . ?
O25 C3 C2 107.3(2) . . ?
O25 C3 H3 109.4 . . ?
O25 C3 C4 111.3(2) . . ?
C2 C3 H3 109.4 . . ?
C2 C3 C4 109.9(2) . . ?
C4 C3 H3 109.4 . . ?
O13 C1 C2 108.4(2) . . ?
O26 C1 O13 121.1(3) . . ?
O26 C1 C2 130.5(3) . . ?
C5 C4 C3 112.0(2) . . ?
C5 C4 H4A 109.2 . . ?
C5 C4 H4B 109.2 . . ?
C3 C4 H4A 109.2 . . ?
C3 C4 H4B 109.2 . . ?
H4A C4 H4B 107.9 . . ?
C7 C6 C5 107.7(2) . . ?
C7 C6 C29 106.9(3) . . ?
C29 C6 C5 108.3(2) . . ?
C28 C6 C5 114.5(3) . . ?
C28 C6 C7 110.8(3) . . ?
C28 C6 C29 108.3(3) . . ?
C6 C7 H7A 108.4 . . ?
C6 C7 H7B 108.4 . . ?
H7A C7 H7B 107.5 . . ?
C8 C7 C6 115.5(3) . . ?
C8 C7 H7A 108.4 . . ?
C8 C7 H7B 108.4 . . ?
C16 C21 H21 108.1 . . ?
C23 C21 C16 110.2(3) . . ?
C23 C21 H21 108.1 . . ?
C22 C21 C16 111.5(3) . . ?
C22 C21 H21 108.1 . . ?
C22 C21 C23 110.7(3) . . ?
C10 C30 H30A 109.5 . . ?
C10 C30 H30B 109.5 . . ?
C10 C30 H30C 109.5 . . ?
H30A C30 H30B 109.5 . . ?
H30A C30 H30C 109.5 . . ?
H30B C30 H30C 109.5 . . ?
C9 C8 C7 111.8(2) . . ?
C9 C8 H8A 109.3 . . ?
C9 C8 H8B 109.3 . . ?
C7 C8 H8A 109.3 . . ?
C7 C8 H8B 109.3 . . ?
H8A C8 H8B 107.9 . . ?
N17 C18 C20 116.6(3) . . ?
O19 C18 N17 121.3(3) . . ?
O19 C18 C20 122.0(3) . . ?
C6 C29 H29A 109.5 . . ?
C6 C29 H29B 109.5 . . ?
C6 C29 H29C 109.5 . . ?
H29A C29 H29B 109.5 . . ?
H29A C29 H29C 109.5 . . ?
H29B C29 H29C 109.5 . . ?
C6 C28 H28A 109.5 . . ?
C6 C28 H28B 109.5 . . ?
C6 C28 H28C 109.5 . . ?
H28A C28 H28B 109.5 . . ?
H28A C28 H28C 109.5 . . ?
H28B C28 H28C 109.5 . . ?
C21 C23 H23A 109.5 . . ?
C21 C23 H23B 109.5 . . ?
C21 C23 H23C 109.5 . . ?
H23A C23 H23B 109.5 . . ?
H23A C23 H23C 109.5 . . ?
H23B C23 H23C 109.5 . . ?
C21 C22 H22A 109.5 . . ?
C21 C22 H22B 109.5 . . ?
C21 C22 H22C 109.5 . . ?
H22A C22 H22B 109.5 . . ?
H22A C22 H22C 109.5 . . ?
H22B C22 H22C 109.5 . . ?
C18 C20 H20A 109.5 . . ?
C18 C20 H20B 109.5 . . ?
C18 C20 H20C 109.5 . . ?
H20A C20 H20B 109.5 . . ?
H20A C20 H20C 109.5 . . ?
H20B C20 H20C 109.5 . . ?

loop_
_geom_bond_atom_site_label_1
_geom_bond_atom_site_label_2
_geom_bond_distance
_geom_bond_site_symmetry_2
_geom_bond_publ_flag
O14 C15 1.328(3) . ?
O14 C9 1.471(3) . ?
O24 C15 1.212(3) . ?
O27 H27 0.8200 . ?
O27 C12 1.389(3) . ?
O13 C12 1.453(3) . ?
O13 C1 1.367(4) . ?
O25 H25 0.8200 . ?
O25 C3 1.440(3) . ?
N17 H17 0.8600 . ?
N17 C16 1.450(4) . ?
N17 C18 1.344(4) . ?
O26 C1 1.194(3) . ?
O31 H31A 0.89(2) . ?
O31 H31B 0.86(2) . ?
O19 C18 1.225(4) . ?
C15 C16 1.520(4) . ?
C11 C2 1.331(4) . ?
C11 C10 1.512(4) . ?
C11 C12 1.506(4) . ?
C2 C3 1.492(4) . ?
C2 C1 1.472(4) . ?
C10 C5 1.558(4) . ?
C10 C9 1.530(4) . ?
C10 C30 1.553(4) . ?
C16 H16 0.9800 . ?
C16 C21 1.538(4) . ?
C5 H5 0.9800 . ?
C5 C4 1.525(4) . ?
C5 C6 1.563(4) . ?
C9 H9 0.9800 . ?
C9 C8 1.522(4) . ?
C12 H12 0.9800 . ?
C3 H3 0.9800 . ?
C3 C4 1.526(4) . ?
C4 H4A 0.9700 . ?
C4 H4B 0.9700 . ?
C6 C7 1.537(5) . ?
C6 C29 1.542(4) . ?
C6 C28 1.533(5) . ?
C7 H7A 0.9700 . ?
C7 H7B 0.9700 . ?
C7 C8 1.529(4) . ?
C21 H21 0.9800 . ?
C21 C23 1.529(4) . ?
C21 C22 1.523(4) . ?
C30 H30A 0.9600 . ?
C30 H30B 0.9600 . ?
C30 H30C 0.9600 . ?
C8 H8A 0.9700 . ?
C8 H8B 0.9700 . ?
C18 C20 1.500(4) . ?
C29 H29A 0.9600 . ?
C29 H29B 0.9600 . ?
C29 H29C 0.9600 . ?
C28 H28A 0.9600 . ?
C28 H28B 0.9600 . ?
C28 H28C 0.9600 . ?
C23 H23A 0.9600 . ?
C23 H23B 0.9600 . ?
C23 H23C 0.9600 . ?
C22 H22A 0.9600 . ?
C22 H22B 0.9600 . ?
C22 H22C 0.9600 . ?
C20 H20A 0.9600 . ?
C20 H20B 0.9600 . ?
C20 H20C 0.9600 . ?

loop_
_geom_torsion_atom_site_label_1
_geom_torsion_atom_site_label_2
_geom_torsion_atom_site_label_3
_geom_torsion_atom_site_label_4
_geom_torsion
_geom_torsion_site_symmetry_1
_geom_torsion_site_symmetry_2
_geom_torsion_site_symmetry_3
_geom_torsion_site_symmetry_4
_geom_torsion_publ_flag
O14 C15 C16 N17 -56.4(3) . . . . ?
O14 C15 C16 C21 67.5(3) . . . . ?
O14 C9 C8 C7 62.3(3) . . . . ?
O24 C15 C16 N17 124.0(3) . . . . ?
O24 C15 C16 C21 -112.0(3) . . . . ?
O25 C3 C4 C5 -79.9(3) . . . . ?
N17 C16 C21 C23 -63.3(3) . . . . ?
N17 C16 C21 C22 173.3(3) . . . . ?
C15 O14 C9 C10 -152.1(2) . . . . ?
C15 O14 C9 C8 87.0(3) . . . . ?
C15 C16 C21 C23 173.0(2) . . . . ?
C15 C16 C21 C22 49.6(4) . . . . ?
C11 C2 C3 O25 115.1(3) . . . . ?
C11 C2 C3 C4 -6.0(4) . . . . ?
C11 C2 C1 O13 1.1(3) . . . . ?
C11 C2 C1 O26 -177.6(4) . . . . ?
C11 C10 C5 C4 54.0(3) . . . . ?
C11 C10 C5 C6 -172.4(2) . . . . ?
C11 C10 C9 O14 51.1(3) . . . . ?
C11 C10 C9 C8 169.6(2) . . . . ?
C2 C11 C10 C5 -22.7(4) . . . . ?
C2 C11 C10 C9 -141.5(3) . . . . ?
C2 C11 C10 C30 101.2(3) . . . . ?
C2 C11 C12 O27 -114.8(3) . . . . ?
C2 C11 C12 O13 3.7(3) . . . . ?
C2 C3 C4 C5 38.9(3) . . . . ?
C10 C11 C2 C3 -1.4(5) . . . . ?
C10 C11 C2 C1 179.1(3) . . . . ?
C10 C11 C12 O27 63.1(3) . . . . ?
C10 C11 C12 O13 -178.4(3) . . . . ?
C10 C5 C4 C3 -66.0(3) . . . . ?
C10 C5 C6 C7 50.5(3) . . . . ?
C10 C5 C6 C29 165.8(3) . . . . ?
C10 C5 C6 C28 -73.2(3) . . . . ?
C10 C9 C8 C7 -54.4(3) . . . . ?
C16 N17 C18 O19 2.2(5) . . . . ?
C16 N17 C18 C20 -177.2(3) . . . . ?
C5 C10 C9 O14 -65.1(3) . . . . ?
C5 C10 C9 C8 53.4(3) . . . . ?
C5 C6 C7 C8 -50.5(3) . . . . ?
C9 O14 C15 O24 -0.2(4) . . . . ?
C9 O14 C15 C16 -179.8(2) . . . . ?
C9 C10 C5 C4 173.1(2) . . . . ?
C9 C10 C5 C6 -53.2(3) . . . . ?
C12 O13 C1 O26 -179.8(3) . . . . ?
C12 O13 C1 C2 1.3(3) . . . . ?
C12 C11 C2 C3 176.5(3) . . . . ?
C12 C11 C2 C1 -3.0(3) . . . . ?
C12 C11 C10 C5 159.8(2) . . . . ?
C12 C11 C10 C9 40.9(3) . . . . ?
C12 C11 C10 C30 -76.4(3) . . . . ?
C3 C2 C1 O13 -178.4(3) . . . . ?
C3 C2 C1 O26 2.9(6) . . . . ?
C1 O13 C12 O27 117.0(3) . . . . ?
C1 O13 C12 C11 -2.9(3) . . . . ?
C1 C2 C3 O25 -65.5(4) . . . . ?
C1 C2 C3 C4 173.4(3) . . . . ?
C4 C5 C6 C7 -178.7(3) . . . . ?
C4 C5 C6 C29 -63.4(3) . . . . ?
C4 C5 C6 C28 57.6(4) . . . . ?
C6 C5 C4 C3 160.5(2) . . . . ?
C6 C7 C8 C9 54.3(4) . . . . ?
C30 C10 C5 C4 -64.5(3) . . . . ?
C30 C10 C5 C6 69.1(3) . . . . ?
C30 C10 C9 O14 168.0(2) . . . . ?
C30 C10 C9 C8 -73.5(3) . . . . ?
C18 N17 C16 C15 -86.3(3) . . . . ?
C18 N17 C16 C21 149.5(3) . . . . ?
C29 C6 C7 C8 -166.7(3) . . . . ?
C28 C6 C7 C8 75.4(3) . . . . ?
